data_4307895
loop_
_publ_author_name
'Christian Lorber'
'Robert Choukroun'
'Laure Vendier'

_publ_contact_author
;
Christian Lorber
;
_publ_contact_author_address
;
Laboratoire de Chimie de Coordination
205 Route de Narbonne
31077 Toulouse Cedex 04
;
_publ_contact_author_email lorber@lcc-toulouse.fr
_publ_section_title
;
Reaction of p-Toluenesulfonylamide and M(NMe2)4 (M = Ti, V): Generation of
Electron-Deficient Imido Complexes of Early Transition Metals
;
_journal_name_full 'Inorganic Chemistry'
_journal_page_first 3192
_journal_page_last 3202
_journal_paper_doi 10.1021/ic062404j
_journal_volume 46
_journal_year 2007
_chemical_compound_source 'synthesis as described'
_chemical_formula_moiety 'C110 H210 Cl20 N31 O19 S10 Ti10'
_chemical_formula_sum 'C110 H210 Cl20 N31 O19 S10 Ti10'
_chemical_formula_weight 3779.69
_chemical_name_systematic
;
 ?
;
_space_group_IT_number 15
_symmetry_cell_setting monoclinic
_symmetry_Int_Tables_number 15
_symmetry_space_group_name_Hall '-C 2yc'
_symmetry_space_group_name_H-M 'C 1 2/c 1'
_atom_sites_solution_hydrogens geom
_atom_sites_solution_primary direct
_atom_sites_solution_secondary difmap
_cell_angle_alpha 90
_cell_angle_beta 128.269(8)
_cell_angle_gamma 90
_cell_formula_units_Z 2
_cell_length_a 35.005(2)
_cell_length_b 12.4083(8)
_cell_length_c 25.2366(17)
_cell_measurement_reflns_used 6000
_cell_measurement_temperature 180
_cell_measurement_theta_max 32.1424
_cell_measurement_theta_min 2.6356
_cell_measurement_wavelength 0.71073
_cell_volume 8606.1(13)
_computing_cell_refinement 'CrysAlis RED, Oxford Diffraction Ltd.'
_computing_data_collection 'CrysAlis CCD, Oxford Diffraction Ltd.'
_computing_data_reduction 'CrysAlis RED, Oxford Diffraction Ltd.'
_computing_molecular_graphics 'Ortep-3 for Windows (Farrugia, 1997)'
_computing_publication_material 'WinGX publication routines (Farrugia, 1999)'
_computing_structure_refinement 'SHELXL-97 (Sheldrick, 1997)'
_computing_structure_solution 'SHELXS-86 (Sheldrick, 1986)'
_diffrn_ambient_temperature 180
_diffrn_measured_fraction_theta_full 0.994
_diffrn_measured_fraction_theta_max 0.994
_diffrn_measurement_device_type 'Oxford-Diffraction XCALIBUR'
_diffrn_measurement_method \w-\f
_diffrn_radiation_monochromator graphite
_diffrn_radiation_source 'fine-focus sealed tube'
_diffrn_radiation_type MoK\a
_diffrn_radiation_wavelength 0.71073
_diffrn_reflns_av_R_equivalents 0.042
_diffrn_reflns_av_unetI/netI 0.0456
_diffrn_reflns_limit_h_max 42
_diffrn_reflns_limit_h_min -42
_diffrn_reflns_limit_k_max 14
_diffrn_reflns_limit_k_min -15
_diffrn_reflns_limit_l_max 27
_diffrn_reflns_limit_l_min -30
_diffrn_reflns_number 29219
_diffrn_reflns_theta_full 25.68
_diffrn_reflns_theta_max 25.68
_diffrn_reflns_theta_min 2.94
_diffrn_standards_decay_% 0
_diffrn_standards_interval_count 0
_diffrn_standards_interval_time 0
_diffrn_standards_number 0
_exptl_absorpt_coefficient_mu 0.932
_exptl_absorpt_correction_T_max 0.788
_exptl_absorpt_correction_T_min 0.705
_exptl_absorpt_correction_type multi-scan
_exptl_absorpt_process_details
;
        [c.f. r.h. blessing, acta cryst. (1995), a51, 33-38]
;
_exptl_crystal_colour yellow
_exptl_crystal_density_diffrn 1.459
_exptl_crystal_density_method 'not measured'
_exptl_crystal_description block
_exptl_crystal_F_000 3918
_exptl_crystal_size_max 0.5
_exptl_crystal_size_mid 0.375
_exptl_crystal_size_min 0.25
_refine_diff_density_max 1.072
_refine_diff_density_min -1.005
_refine_diff_density_rms 0.085
_refine_ls_extinction_method none
_refine_ls_goodness_of_fit_ref 1.074
_refine_ls_hydrogen_treatment constr
_refine_ls_matrix_type full
_refine_ls_number_parameters 470
_refine_ls_number_reflns 8135
_refine_ls_number_restraints 6
_refine_ls_restrained_S_all 1.077
_refine_ls_R_factor_all 0.0938
_refine_ls_R_factor_gt 0.07
_refine_ls_shift/su_max 0.001
_refine_ls_shift/su_mean 0
_refine_ls_structure_factor_coef Fsqd
_refine_ls_weighting_details 'calc w=1/[\s^2^(Fo^2^)+(0.0445P)^2^+67.8212P] where P=(Fo^2^+2Fc^2^)/3'
_refine_ls_weighting_scheme calc
_refine_ls_wR_factor_gt 0.1522
_refine_ls_wR_factor_ref 0.1625
_reflns_number_gt 5893
_reflns_number_total 8135
_reflns_threshold_expression >2\s(I)
_cod_data_source_file ic062404jsi20061215_111655_5.cif
_cod_data_source_block (4)
_cod_database_code 4307895

loop_
_symmetry_equiv_pos_as_xyz
'x, y, z'
'x, -y, z+1/2'
'x+1/2, y+1/2, z'
'x+1/2, -y+1/2, z+1/2'
'-x, -y, -z'
'-x, y, -z-1/2'
'-x+1/2, -y+1/2, -z'
'-x+1/2, y+1/2, -z-1/2'

loop_
_atom_site_label
_atom_site_type_symbol
_atom_site_fract_x
_atom_site_fract_y
_atom_site_fract_z
_atom_site_U_iso_or_equiv
_atom_site_adp_type
_atom_site_occupancy
_atom_site_symmetry_multiplicity
_atom_site_calc_flag
_atom_site_refinement_flags
_atom_site_disorder_assembly
_atom_site_disorder_group
C1 C 0.1887(2) 0.4764(4) 0.0375(3) 0.0432(10) Uani 1 1 d . . .
C2 C 0.1816(3) 0.4065(5) -0.0087(3) 0.081(3) Uani 1 1 d . . .
H2 H 0.1701 0.4315 -0.0511 0.097 Uiso 1 1 calc R . .
C3 C 0.1914(4) 0.2983(5) 0.0062(4) 0.090(3) Uani 1 1 d . . .
H3 H 0.1864 0.2518 -0.0265 0.108 Uiso 1 1 calc R . .
C4 C 0.2077(2) 0.2578(5) 0.0663(3) 0.0529(11) Uani 1 1 d . . .
C5 C 0.2167(2) 0.3298(5) 0.1130(3) 0.0529(11) Uani 1 1 d . . .
H5 H 0.2304 0.3056 0.1563 0.064 Uiso 1 1 calc R . .
C6 C 0.2061(2) 0.4381(4) 0.0985(3) 0.0432(10) Uani 1 1 d . . .
H6 H 0.2111 0.4847 0.1311 0.052 Uiso 1 1 calc R . .
C7 C 0.2170(3) 0.1395(5) 0.0821(4) 0.0639(19) Uani 1 1 d . . .
H7A H 0.1868 0.1037 0.064 0.096 Uiso 1 1 calc R . .
H7B H 0.2391 0.1296 0.1302 0.096 Uiso 1 1 calc R . .
H7C H 0.2308 0.1096 0.0624 0.096 Uiso 1 1 calc R . .
C8 C 0.3053(2) 0.5351(5) 0.0731(3) 0.0574(17) Uani 1 1 d . . .
H8A H 0.3334 0.4911 0.0904 0.086 Uiso 1 1 calc R . .
H8B H 0.2777 0.506 0.031 0.086 Uiso 1 1 calc R . .
H8C H 0.2988 0.5362 0.1049 0.086 Uiso 1 1 calc R . .
C9 C 0.3575(2) 0.6881(5) 0.1271(3) 0.0566(17) Uani 1 1 d . . .
H9A H 0.3509 0.6921 0.1587 0.085 Uiso 1 1 calc R . .
H9B H 0.3649 0.7588 0.1202 0.085 Uiso 1 1 calc R . .
H9C H 0.3848 0.6413 0.1445 0.085 Uiso 1 1 calc R . .
C10 C 0.2484(2) 0.9106(5) 0.2076(3) 0.0502(15) Uani 1 1 d . . .
H10A H 0.2473 0.9012 0.2444 0.075 Uiso 1 1 calc R . .
H10B H 0.2265 0.9673 0.1786 0.075 Uiso 1 1 calc R . .
H10C H 0.2809 0.9292 0.2249 0.075 Uiso 1 1 calc R . .
C11 C 0.26999(19) 0.7250(5) 0.2104(3) 0.0525(16) Uani 1 1 d . . .
H11A H 0.3015 0.7488 0.2259 0.079 Uiso 1 1 calc R . .
H11B H 0.2611 0.6607 0.184 0.079 Uiso 1 1 calc R . .
H11C H 0.271 0.7101 0.2486 0.079 Uiso 1 1 calc R . .
C12 C 0.0653(2) 0.6200(5) 0.0112(3) 0.0504(15) Uani 1 1 d . . .
H12A H 0.0331 0.6006 -0.0054 0.076 Uiso 1 1 calc R . .
H12B H 0.0878 0.5653 0.0415 0.076 Uiso 1 1 calc R . .
H12C H 0.0661 0.6265 -0.0261 0.076 Uiso 1 1 calc R . .
C13 C 0.04303(19) 0.8076(5) 0.0024(3) 0.0521(16) Uani 1 1 d . . .
H13A H 0.0417 0.8155 -0.0365 0.078 Uiso 1 1 calc R . .
H13B H 0.0524 0.8749 0.0262 0.078 Uiso 1 1 calc R . .
H13C H 0.0116 0.7867 -0.0115 0.078 Uiso 1 1 calc R . .
C14 C 0.11280(17) 1.0568(4) 0.1671(2) 0.0298(11) Uani 1 1 d . . .
C15 C 0.09788(19) 1.1180(4) 0.1971(3) 0.0383(12) Uani 1 1 d . . .
H15 H 0.0952 1.0868 0.2282 0.046 Uiso 1 1 calc R . .
C16 C 0.0870(2) 1.2246(5) 0.1807(3) 0.0480(15) Uani 1 1 d . . .
H16 H 0.0771 1.2653 0.2011 0.058 Uiso 1 1 calc R . .
C17 C 0.0904(2) 1.2734(4) 0.1347(3) 0.0462(15) Uani 1 1 d . . .
C18 C 0.1054(2) 1.2105(5) 0.1058(3) 0.0491(15) Uani 1 1 d . . .
H18 H 0.1085 1.2421 0.0753 0.059 Uiso 1 1 calc R . .
C19 C 0.1158(2) 1.1027(4) 0.1202(3) 0.0398(13) Uani 1 1 d . . .
H19 H 0.1248 1.0616 0.0986 0.048 Uiso 1 1 calc R . .
C20 C 0.0795(3) 1.3909(5) 0.1174(4) 0.079(2) Uani 1 1 d . . .
H20A H 0.1094 1.4303 0.1398 0.118 Uiso 1 1 calc R . .
H20B H 0.0615 1.4175 0.1318 0.118 Uiso 1 1 calc R . .
H20C H 0.0605 1.4 0.0695 0.118 Uiso 1 1 calc R . .
C21 C 0.1552(2) 0.7270(6) 0.3347(3) 0.0578(17) Uani 1 1 d . . .
H21A H 0.1421 0.727 0.3586 0.087 Uiso 1 1 calc R . .
H21B H 0.1629 0.7995 0.331 0.087 Uiso 1 1 calc R . .
H21C H 0.1843 0.684 0.3588 0.087 Uiso 1 1 calc R . .
C22 C 0.1143(3) 0.5651(5) 0.2726(4) 0.078(2) Uani 1 1 d . . .
H22A H 0.1448 0.53 0.2923 0.117 Uiso 1 1 calc R . .
H22B H 0.09 0.5361 0.2284 0.117 Uiso 1 1 calc R . .
H22C H 0.1047 0.5534 0.3005 0.117 Uiso 1 1 calc R . .
N2A N 0.21669(13) 0.6668(3) 0.02652(19) 0.0329(9) Uani 0.5 1 d P . .
O2B O 0.21669(13) 0.6668(3) 0.02652(19) 0.0329(9) Uani 0.5 1 d P . .
N8A N 0.02401(14) 0.6810(3) 0.22993(19) 0.0348(9) Uani 0.5 1 d P . .
O8B O 0.02401(14) 0.6810(3) 0.22993(19) 0.0348(9) Uani 0.5 1 d P . .
N1 N 0.31464(14) 0.6454(4) 0.0625(2) 0.0354(10) Uani 1 1 d . . .
H4 H 0.3249 0.6366 0.0373 0.043 Uiso 1 1 calc R . .
N3 N 0.23388(14) 0.8097(3) 0.1689(2) 0.0333(10) Uani 1 1 d . . .
H5A H 0.2379 0.8242 0.1373 0.04 Uiso 1 1 calc R . .
N4 N 0.07903(14) 0.7242(3) 0.0472(2) 0.0327(10) Uani 1 1 d . . .
H6A H 0.0741 0.7132 0.0782 0.039 Uiso 1 1 calc R . .
N6 N 0.11947(16) 0.6820(4) 0.2673(2) 0.0422(11) Uani 1 1 d . . .
H7 H 0.134 0.6864 0.2474 0.051 Uiso 1 1 calc R . .
N7 N -0.01909(15) 0.8595(4) 0.1330(2) 0.0397(11) Uani 1 1 d D . .
H8 H -0.0224 0.8961 0.1612 0.048 Uiso 1 1 calc R A 1
C28A C -0.0628(3) 0.7868(9) 0.0924(6) 0.0578(19) Uani 0.51 1 d PD B 1
H28A H -0.0916 0.8296 0.0631 0.087 Uiso 0.51 1 calc PR B 1
H28B H -0.0653 0.7456 0.1223 0.087 Uiso 0.51 1 calc PR B 1
H28C H -0.0593 0.7388 0.0657 0.087 Uiso 0.51 1 calc PR B 1
C29A C -0.0227(4) 0.9402(9) 0.0890(6) 0.0578(19) Uani 0.51 1 d PD B 1
H29A H -0.0159 0.908 0.061 0.087 Uiso 0.51 1 calc PR B 1
H29B H 0.0004 0.9966 0.1156 0.087 Uiso 0.51 1 calc PR B 1
H29C H -0.055 0.9698 0.061 0.087 Uiso 0.51 1 calc PR B 1
C28B C -0.0579(4) 0.8215(9) 0.0655(4) 0.0578(19) Uani 0.49 1 d PD B 2
H28D H -0.0859 0.8672 0.0456 0.087 Uiso 0.49 1 calc PR B 2
H28E H -0.0664 0.749 0.0678 0.087 Uiso 0.49 1 calc PR B 2
H28F H -0.0473 0.8233 0.0384 0.087 Uiso 0.49 1 calc PR B 2
C29B C -0.0111(4) 0.9775(7) 0.1270(6) 0.0578(19) Uani 0.49 1 d PD B 2
H29D H 0.0074 0.9834 0.1106 0.087 Uiso 0.49 1 calc PR B 2
H29E H 0.0065 1.0112 0.1704 0.087 Uiso 0.49 1 calc PR B 2
H29F H -0.0419 1.0125 0.096 0.087 Uiso 0.49 1 calc PR B 2
O1 O 0.12964(13) 0.6187(3) -0.05114(18) 0.0488(10) Uani 1 1 d . . .
O2A O 0.16985(13) 0.6558(3) 0.06918(18) 0.0321(8) Uani 0.5 1 d P . .
N2B N 0.16985(13) 0.6558(3) 0.06918(18) 0.0321(8) Uani 0.5 1 d P . .
N5A N 0.14121(14) 0.8791(3) 0.1473(2) 0.0349(9) Uani 0.5 1 d P . .
O5B O 0.14121(14) 0.8791(3) 0.1473(2) 0.0349(9) Uani 0.5 1 d P . .
O3 O 0.17080(13) 0.9220(3) 0.26274(18) 0.0494(10) Uani 1 1 d . . .
O4A O 0.08578(13) 0.8648(3) 0.17654(19) 0.0326(9) Uani 0.5 1 d P . .
N4B N 0.08578(13) 0.8648(3) 0.17654(19) 0.0326(9) Uani 0.5 1 d P . .
S1 S 0.17397(4) 0.61230(10) 0.01665(6) 0.0282(3) Uani 1 1 d . . .
S2 S 0.12997(4) 0.92204(10) 0.19246(6) 0.0284(3) Uani 1 1 d . B .
Cl1 Cl 0.27800(5) 0.87162(12) 0.08836(7) 0.0418(3) Uani 1 1 d . . .
Cl2 Cl 0.17159(5) 0.64466(11) 0.19062(7) 0.0397(3) Uani 1 1 d . . .
Cl3 Cl 0.14168(4) 0.89189(10) 0.02763(6) 0.0341(3) Uani 1 1 d . . .
Cl4 Cl 0.06924(5) 0.90193(11) 0.28148(7) 0.0400(3) Uani 1 1 d . . .
Cl5 Cl 0.02623(5) 0.65540(10) 0.11194(7) 0.0382(3) Uani 1 1 d . . .
Ti1 Ti 0.25 0.75 0 0.0396(4) Uani 1 2 d S . .
Ti2 Ti 0.15626(3) 0.76723(8) 0.10866(5) 0.0372(3) Uani 1 1 d . . .
Ti3 Ti 0.05139(3) 0.77432(8) 0.20006(5) 0.0381(3) Uani 1 1 d . B .
S3 S -0.02131(9) 0.63379(19) 0.21722(12) 0.0278(5) Uani 0.5 1 d P . .
C23 C 0 0.4952(7) 0.25 0.069(3) Uani 1 2 d S . .
C24 C -0.0223(3) 0.4412(8) 0.1905(4) 0.082(3) Uani 1 1 d . . .
H24 H -0.0375 0.4785 0.1501 0.098 Uiso 1 1 calc R . .
C25 C -0.0218(3) 0.3331(7) 0.1915(4) 0.073(2) Uani 1 1 d . C .
H25 H -0.0368 0.2953 0.1513 0.088 Uiso 1 1 calc R . .
C26 C 0 0.2781(7) 0.25 0.072(4) Uani 1 2 d S . .
C27 C -0.0080(7) 0.1574(8) 0.2245(7) 0.067(5) Uani 0.5 1 d P C -1
H27A H 0.0223 0.119 0.2526 0.1 Uiso 0.5 1 calc PR C -1
H27B H -0.0195 0.1567 0.1787 0.1 Uiso 0.5 1 calc PR C -1
H27C H -0.0315 0.1233 0.2269 0.1 Uiso 0.5 1 calc PR C -1
O5A O -0.0649(3) 0.6445(7) 0.1496(4) 0.048(2) Uani 0.25 1 d P . .
N5B N -0.0649(3) 0.6445(7) 0.1496(4) 0.048(2) Uani 0.25 1 d P . .

loop_
_atom_site_aniso_label
_atom_site_aniso_U_11
_atom_site_aniso_U_22
_atom_site_aniso_U_33
_atom_site_aniso_U_23
_atom_site_aniso_U_13
_atom_site_aniso_U_12
C1 0.068(3) 0.034(2) 0.033(2) -0.0013(16) 0.034(2) 0.0033(19)
C2 0.167(8) 0.034(4) 0.045(4) -0.003(3) 0.066(5) -0.005(4)
C3 0.180(9) 0.033(4) 0.066(5) -0.023(3) 0.080(6) -0.028(5)
C4 0.079(3) 0.035(2) 0.049(3) 0.0034(18) 0.042(3) 0.006(2)
C5 0.079(3) 0.035(2) 0.049(3) 0.0034(18) 0.042(3) 0.006(2)
C6 0.068(3) 0.034(2) 0.033(2) -0.0013(16) 0.034(2) 0.0033(19)
C7 0.074(5) 0.029(3) 0.090(5) -0.008(3) 0.052(4) -0.012(3)
C8 0.051(4) 0.043(4) 0.074(5) 0.016(3) 0.037(4) 0.012(3)
C9 0.037(3) 0.067(4) 0.047(4) 0.019(3) 0.017(3) -0.003(3)
C10 0.049(3) 0.053(4) 0.046(3) -0.004(3) 0.028(3) -0.011(3)
C11 0.027(3) 0.066(4) 0.049(4) 0.005(3) 0.016(3) 0.007(3)
C12 0.049(3) 0.057(4) 0.059(4) -0.011(3) 0.041(3) -0.013(3)
C13 0.031(3) 0.067(4) 0.049(4) 0.021(3) 0.020(3) 0.007(3)
C14 0.031(3) 0.029(3) 0.034(3) 0.002(2) 0.022(2) 0.000(2)
C15 0.047(3) 0.032(3) 0.050(3) -0.003(2) 0.037(3) 0.001(2)
C16 0.045(3) 0.038(3) 0.067(4) -0.014(3) 0.037(3) 0.000(3)
C17 0.040(3) 0.026(3) 0.046(3) -0.003(2) 0.013(3) -0.004(2)
C18 0.060(4) 0.040(3) 0.041(3) 0.011(3) 0.029(3) -0.004(3)
C19 0.054(3) 0.038(3) 0.038(3) 0.002(2) 0.034(3) -0.001(3)
C20 0.072(5) 0.032(4) 0.089(6) 0.003(4) 0.029(4) 0.000(3)
C21 0.040(3) 0.077(5) 0.041(3) 0.022(3) 0.017(3) 0.008(3)
C22 0.078(5) 0.049(4) 0.088(6) 0.033(4) 0.042(5) 0.032(4)
N2A 0.039(2) 0.036(2) 0.038(2) -0.0028(17) 0.0310(19) -0.0051(17)
O2B 0.039(2) 0.036(2) 0.038(2) -0.0028(17) 0.0310(19) -0.0051(17)
N8A 0.044(2) 0.034(2) 0.040(2) 0.0048(17) 0.033(2) -0.0025(18)
O8B 0.044(2) 0.034(2) 0.040(2) 0.0048(17) 0.033(2) -0.0025(18)
N1 0.033(2) 0.047(3) 0.040(2) 0.013(2) 0.029(2) 0.007(2)
N3 0.032(2) 0.043(3) 0.031(2) 0.0037(19) 0.0225(19) 0.0007(19)
N4 0.033(2) 0.042(3) 0.033(2) 0.0060(19) 0.025(2) 0.0011(19)
N6 0.037(2) 0.056(3) 0.047(3) 0.017(2) 0.033(2) 0.019(2)
N7 0.036(2) 0.051(3) 0.029(2) 0.004(2) 0.019(2) 0.014(2)
C28A 0.046(4) 0.066(5) 0.039(4) 0.027(3) 0.015(3) 0.020(3)
C29A 0.046(4) 0.066(5) 0.039(4) 0.027(3) 0.015(3) 0.020(3)
C28B 0.046(4) 0.066(5) 0.039(4) 0.027(3) 0.015(3) 0.020(3)
C29B 0.046(4) 0.066(5) 0.039(4) 0.027(3) 0.015(3) 0.020(3)
O1 0.037(2) 0.055(3) 0.034(2) 0.0068(18) 0.0116(17) -0.0046(18)
O2A 0.034(2) 0.037(2) 0.038(2) 0.0004(17) 0.0286(18) 0.0020(17)
N2B 0.034(2) 0.037(2) 0.038(2) 0.0004(17) 0.0286(18) 0.0020(17)
N5A 0.046(2) 0.030(2) 0.051(2) -0.0037(18) 0.041(2) -0.0030(18)
O5B 0.046(2) 0.030(2) 0.051(2) -0.0037(18) 0.041(2) -0.0030(18)
O3 0.041(2) 0.051(2) 0.035(2) 0.0055(18) 0.0128(18) 0.0009(18)
O4A 0.038(2) 0.029(2) 0.046(2) -0.0004(17) 0.033(2) -0.0035(16)
N4B 0.038(2) 0.029(2) 0.046(2) -0.0004(17) 0.033(2) -0.0035(16)
S1 0.0285(6) 0.0315(7) 0.0267(6) 0.0032(5) 0.0181(5) 0.0001(5)
S2 0.0306(6) 0.0285(6) 0.0310(6) 0.0028(5) 0.0215(6) 0.0013(5)
Cl1 0.0461(7) 0.0526(8) 0.0390(7) -0.0123(6) 0.0325(6) -0.0136(6)
Cl2 0.0467(7) 0.0453(8) 0.0427(7) 0.0190(6) 0.0354(7) 0.0137(6)
Cl3 0.0374(7) 0.0376(7) 0.0377(7) 0.0114(5) 0.0285(6) 0.0045(5)
Cl4 0.0459(7) 0.0405(8) 0.0454(8) -0.0125(6) 0.0341(7) -0.0079(6)
Cl5 0.0506(8) 0.0364(7) 0.0476(8) -0.0063(6) 0.0403(7) -0.0052(6)
Ti1 0.0378(7) 0.0326(7) 0.0309(7) -0.0023(6) 0.0126(6) 0.0081(6)
Ti2 0.0279(5) 0.0435(6) 0.0426(6) 0.0192(4) 0.0231(4) 0.0040(4)
Ti3 0.0360(5) 0.0367(5) 0.0312(5) -0.0020(4) 0.0156(4) 0.0132(4)
S3 0.0311(12) 0.0256(12) 0.0278(12) -0.0020(10) 0.0188(10) 0.0020(10)
C23 0.121(9) 0.024(4) 0.155(11) 0 0.132(9) 0
C24 0.095(6) 0.106(7) 0.079(6) 0.047(5) 0.070(5) 0.057(5)
C25 0.054(4) 0.082(6) 0.067(5) -0.031(4) 0.029(4) -0.006(4)
C26 0.044(5) 0.028(5) 0.149(12) 0 0.061(7) 0
C27 0.070(12) 0.017(5) 0.107(15) 0.001(6) 0.052(14) -0.004(6)
O5A 0.042(5) 0.043(5) 0.025(4) -0.002(4) 0.004(4) 0.015(4)
N5B 0.042(5) 0.043(5) 0.025(4) -0.002(4) 0.004(4) 0.015(4)

loop_
_atom_type_symbol
_atom_type_description
_atom_type_scat_dispersion_real
_atom_type_scat_dispersion_imag
_atom_type_scat_source
C C 0.0033 0.0016 'International Tables Vol C Tables 4.2.6.8 and 6.1.1.4'
H H 0 0 'International Tables Vol C Tables 4.2.6.8 and 6.1.1.4'
Cl Cl 0.1484 0.1585 'International Tables Vol C Tables 4.2.6.8 and 6.1.1.4'
N N 0.0061 0.0033 'International Tables Vol C Tables 4.2.6.8 and 6.1.1.4'
O O 0.0106 0.006 'International Tables Vol C Tables 4.2.6.8 and 6.1.1.4'
S S 0.1246 0.1234 'International Tables Vol C Tables 4.2.6.8 and 6.1.1.4'
Ti Ti 0.2776 0.4457 'International Tables Vol C Tables 4.2.6.8 and 6.1.1.4'

loop_
_geom_angle_atom_site_label_1
_geom_angle_atom_site_label_2
_geom_angle_atom_site_label_3
_geom_angle
_geom_angle_site_symmetry_1
_geom_angle_site_symmetry_3
_geom_angle_publ_flag
C6 C1 C2 118.3(5) . . ?
C6 C1 S1 121.8(4) . . ?
C2 C1 S1 119.9(4) . . ?
C1 C2 C3 120.6(6) . . ?
C4 C3 C2 122.2(6) . . ?
C3 C4 C5 116.3(6) . . ?
C3 C4 C7 122.5(6) . . ?
C5 C4 C7 121.2(6) . . ?
C4 C5 C6 122.2(6) . . ?
C1 C6 C5 120.3(5) . . ?
C19 C14 C15 120.0(5) . . ?
C19 C14 S2 121.0(4) . . ?
C15 C14 S2 118.9(4) . . ?
C16 C15 C14 119.6(5) . . ?
C15 C16 C17 121.8(5) . . ?
C18 C17 C16 117.2(5) . . ?
C18 C17 C20 120.7(6) . . ?
C16 C17 C20 122.0(6) . . ?
C17 C18 C19 122.7(5) . . ?
C18 C19 C14 118.6(5) . . ?
S1 N2A Ti1 156.2(3) . . ?
S3 N8A S3 54.0(2) 6_556 . ?
S3 N8A Ti3 153.5(3) 6_556 . ?
S3 N8A Ti3 148.3(3) . . ?
C8 N1 C9 108.9(4) . . ?
C8 N1 Ti1 115.7(3) . . ?
C9 N1 Ti1 118.2(4) . . ?
C11 N3 C10 110.1(4) . . ?
C11 N3 Ti2 118.0(3) . . ?
C10 N3 Ti2 115.7(3) . . ?
C13 N4 C12 110.1(4) . . ?
C13 N4 Ti2 117.7(3) . . ?
C12 N4 Ti2 115.9(3) . . ?
C21 N6 C22 109.5(5) . . ?
C21 N6 Ti3 115.9(4) . . ?
C22 N6 Ti3 116.4(4) . . ?
C29A N7 C28B 75.5(6) . . ?
C29A N7 C28A 108.9(6) . . ?
C28B N7 C29B 107.0(6) . . ?
C28A N7 C29B 133.2(7) . . ?
C29A N7 Ti3 116.4(5) . . ?
C28B N7 Ti3 122.3(6) . . ?
C28A N7 Ti3 114.6(5) . . ?
C29B N7 Ti3 110.5(5) . . ?
S1 O2A Ti2 153.3(2) . . ?
S2 N5A Ti2 154.8(2) . . ?
S2 O4A Ti3 153.5(3) . . ?
O1 S1 N2A 113.6(2) . . ?
O1 S1 O2A 113.8(2) . . ?
N2A S1 O2A 108.4(2) . . ?
O1 S1 C1 108.2(3) . . ?
N2A S1 C1 107.7(3) . . ?
O2A S1 C1 104.5(2) . . ?
O3 S2 O4A 113.6(2) . . ?
O3 S2 N5A 114.0(2) . . ?
O4A S2 N5A 109.5(2) . . ?
O3 S2 C14 107.8(2) . . ?
O4A S2 C14 106.7(2) . . ?
N5A S2 C14 104.5(2) . . ?
N2A Ti1 O2B 180.0(2) . 7_565 ?
N2A Ti1 N2A 180.0(2) . 7_565 ?
O2B Ti1 N2A 0.0(2) 7_565 7_565 ?
N2A Ti1 N1 90.53(15) . . ?
O2B Ti1 N1 89.47(15) 7_565 . ?
N2A Ti1 N1 89.47(15) 7_565 . ?
N2A Ti1 N1 89.47(15) . 7_565 ?
O2B Ti1 N1 90.53(15) 7_565 7_565 ?
N2A Ti1 N1 90.53(15) 7_565 7_565 ?
N1 Ti1 N1 180.0(2) . 7_565 ?
N2A Ti1 Cl1 89.94(11) . 7_565 ?
O2B Ti1 Cl1 90.06(11) 7_565 7_565 ?
N2A Ti1 Cl1 90.06(11) 7_565 7_565 ?
N1 Ti1 Cl1 86.63(12) . 7_565 ?
N1 Ti1 Cl1 93.37(12) 7_565 7_565 ?
N2A Ti1 Cl1 90.06(11) . . ?
O2B Ti1 Cl1 89.94(11) 7_565 . ?
N2A Ti1 Cl1 89.94(11) 7_565 . ?
N1 Ti1 Cl1 93.37(12) . . ?
N1 Ti1 Cl1 86.63(12) 7_565 . ?
Cl1 Ti1 Cl1 180.00(6) 7_565 . ?
O2A Ti2 N5A 178.90(17) . . ?
O2A Ti2 N4 92.89(16) . . ?
N5A Ti2 N4 86.01(16) . . ?
O2A Ti2 N3 86.25(16) . . ?
N5A Ti2 N3 94.85(16) . . ?
N4 Ti2 N3 178.98(16) . . ?
O2A Ti2 Cl2 89.75(12) . . ?
N5A Ti2 Cl2 90.32(12) . . ?
N4 Ti2 Cl2 88.52(11) . . ?
N3 Ti2 Cl2 92.03(12) . . ?
O2A Ti2 Cl3 90.72(12) . . ?
N5A Ti2 Cl3 89.22(12) . . ?
N4 Ti2 Cl3 92.11(11) . . ?
N3 Ti2 Cl3 87.35(11) . . ?
Cl2 Ti2 Cl3 179.19(8) . . ?
N8A Ti3 O4A 174.52(17) . . ?
N8A Ti3 N6 87.09(17) . . ?
O4A Ti3 N6 87.57(16) . . ?
N8A Ti3 N7 89.84(17) . . ?
O4A Ti3 N7 95.53(16) . . ?
N6 Ti3 N7 176.79(17) . . ?
N8A Ti3 Cl5 90.42(12) . . ?
O4A Ti3 Cl5 90.78(12) . . ?
N6 Ti3 Cl5 89.72(14) . . ?
N7 Ti3 Cl5 89.38(12) . . ?
N8A Ti3 Cl4 89.44(12) . . ?
O4A Ti3 Cl4 89.89(12) . . ?
N6 Ti3 Cl4 95.84(14) . . ?
N7 Ti3 Cl4 85.05(12) . . ?
Cl5 Ti3 Cl4 174.43(7) . . ?
S3 S3 O5A 174.6(4) 6_556 . ?
S3 S3 O8B 63.6(2) 6_556 6_556 ?
O5A S3 O8B 114.5(4) . 6_556 ?
S3 S3 N8A 63.6(2) 6_556 6_556 ?
O5A S3 N8A 114.5(4) . 6_556 ?
S3 S3 N8A 62.4(2) 6_556 . ?
O5A S3 N8A 114.7(5) . . ?
O8B S3 N8A 106.9(3) 6_556 . ?
N8A S3 N8A 106.9(3) 6_556 . ?
S3 S3 C23 68.14(12) 6_556 . ?
O5A S3 C23 117.2(4) . . ?
O8B S3 C23 101.2(2) 6_556 . ?
N8A S3 C23 101.2(2) 6_556 . ?
N8A S3 C23 100.6(2) . . ?
C24 C23 C24 121.2(9) . 6_556 ?
C24 C23 S3 138.1(5) . 6_556 ?
C24 C23 S3 99.6(4) 6_556 6_556 ?
C24 C23 S3 99.6(4) . . ?
C24 C23 S3 138.1(5) 6_556 . ?
C25 C24 C23 118.5(7) . . ?
C24 C25 C26 121.1(8) . . ?
C25 C26 C25 119.5(9) 6_556 . ?
C25 C26 C27 139.2(7) 6_556 . ?
C25 C26 C27 101.2(6) . . ?
C25 C26 C27 101.2(6) 6_556 6_556 ?
C25 C26 C27 139.2(7) . 6_556 ?

loop_
_geom_bond_atom_site_label_1
_geom_bond_atom_site_label_2
_geom_bond_distance
_geom_bond_site_symmetry_2
_geom_bond_publ_flag
C1 C6 1.344(7) . ?
C1 C2 1.348(8) . ?
C1 S1 1.746(6) . ?
C2 C3 1.379(9) . ?
C3 C4 1.343(9) . ?
C4 C5 1.352(8) . ?
C4 C7 1.504(8) . ?
C5 C6 1.381(8) . ?
C8 N1 1.469(7) . ?
C9 N1 1.470(7) . ?
C10 N3 1.471(7) . ?
C11 N3 1.469(7) . ?
C12 N4 1.479(7) . ?
C13 N4 1.474(7) . ?
C14 C19 1.376(7) . ?
C14 C15 1.382(7) . ?
C14 S2 1.758(5) . ?
C15 C16 1.369(8) . ?
C16 C17 1.379(8) . ?
C17 C18 1.372(8) . ?
C17 C20 1.502(8) . ?
C18 C19 1.375(8) . ?
C21 N6 1.461(7) . ?
C22 N6 1.478(8) . ?
N2A S1 1.514(4) . ?
N2A Ti1 1.960(3) . ?
N8A S3 1.512(4) 6_556 ?
N8A S3 1.527(4) . ?
N8A Ti3 1.929(4) . ?
N1 Ti1 2.207(4) . ?
N3 Ti2 2.203(4) . ?
N4 Ti2 2.192(4) . ?
N6 Ti3 2.205(4) . ?
N7 C29A 1.442(7) . ?
N7 C28B 1.450(8) . ?
N7 C28A 1.504(8) . ?
N7 C29B 1.516(8) . ?
N7 Ti3 2.213(4) . ?
O1 S1 1.433(4) . ?
O2A S1 1.519(4) . ?
O2A Ti2 1.928(4) . ?
N5A S2 1.515(4) . ?
N5A Ti2 1.947(4) . ?
O3 S2 1.431(4) . ?
O4A S2 1.513(4) . ?
O4A Ti3 1.987(4) . ?
Cl1 Ti1 2.3459(13) . ?
Cl2 Ti2 2.3462(15) . ?
Cl3 Ti2 2.3541(14) . ?
Cl4 Ti3 2.3515(16) . ?
Cl5 Ti3 2.3394(16) . ?
Ti1 O2B 1.960(3) 7_565 ?
Ti1 N2A 1.960(3) 7_565 ?
Ti1 N1 2.207(4) 7_565 ?
Ti1 Cl1 2.3459(13) 7_565 ?
S3 S3 1.380(5) 6_556 ?
S3 O5A 1.425(8) . ?
S3 O8B 1.512(4) 6_556 ?
S3 N8A 1.512(4) 6_556 ?
S3 C23 1.853(8) . ?
C23 C24 1.365(10) . ?
C23 C24 1.365(10) 6_556 ?
C23 S3 1.853(8) 6_556 ?
C24 C25 1.341(11) . ?
C25 C26 1.353(9) . ?
C26 C25 1.353(9) 6_556 ?
C26 C27 1.586(13) . ?
C26 C27 1.586(13) 6_556 ?
